data_1540871
loop_
_publ_author_name
'von Schnering, H.G.'
'Menge, G.'

_publ_section_title
;
 Al Si P3, a compound with a novel wurtzite-pyrite intergrowth structure
;
_journal_name_full 'Journal of Solid State Chemistry'
_journal_page_first 13
_journal_page_last 19
_journal_volume 28
_journal_year 1979
_chemical_formula_sum 'Al P3 Si'
_chemical_name_systematic 'Al Si P3'
_space_group_IT_number 62
_symmetry_space_group_name_Hall '-P 2ac 2n'
_symmetry_space_group_name_H-M 'P n m a'
_cell_angle_alpha 90
_cell_angle_beta 90
_cell_angle_gamma 90
_cell_formula_units_Z 4
_cell_length_a 5.861
_cell_length_b 9.872
_cell_length_c 6.088
_cell_volume 352.250
_citation_journal_id_ASTM JSSCBI
_cod_data_source_file vonSchnering_JSSCBI_1979_307.cif
_cod_data_source_block Al1P3Si1
_cod_original_cell_volume 352.2504
_cod_original_formula_sum 'Al1 P3 Si1'
_cod_database_code 1540871

loop_
_symmetry_equiv_pos_as_xyz
x,y,z
-x+1/2,-y,z+1/2
x+1/2,-y+1/2,-z+1/2
-x,y+1/2,-z
-x,-y,-z
x-1/2,y,-z-1/2
-x-1/2,y-1/2,z-1/2
x,-y-1/2,z

loop_
_atom_site_label
_atom_site_type_symbol
_atom_site_fract_x
_atom_site_fract_y
_atom_site_fract_z
_atom_site_occupancy
_atom_site_U_iso_or_equiv
P1 P 0.3876 0.25 0.5861 1 0.0
Si1 Si 0.4992 0.25 0.9384 1 0.0
P2 P 0.389 0.0586 0.108 1 0.0
Al1 Al 0 0 0 1 0.0
